data_1565174
loop_
_publ_author_name
'Nesterova, Oksana V.'
'Kuznetsov, Maxim L.'
'Pombeiro, Armando J. L.'
'Shul'pin, Georgiy B.'
'Nesterov, Dmytro S.'

_publ_section_title
;
 Homogeneous oxidation of C--H bonds with m-CPBA catalysed by a Co/Fe
 system: mechanistic insights from the point of view of the oxidant
;
_journal_issue 1
_journal_name_full 'Catalysis Science &amp; Technology'
_journal_page_first 282
_journal_page_last 299
_journal_paper_doi 10.1039/D1CY01991K
_journal_volume 12
_journal_year 2022
_chemical_formula_sum 'C19 H25 Co N2 O6'
_chemical_formula_weight 436.34
_space_group_crystal_system trigonal
_space_group_IT_number 147
_space_group_name_Hall '-P 3'
_space_group_name_H-M_alt 'P -3'
_atom_sites_solution_hydrogens mixed
_audit_creation_method SHELXL-2018/3
_audit_update_record
;
2021-10-26 deposited with the CCDC.	2021-11-09 downloaded from the CCDC.
;
_cell_angle_alpha 90
_cell_angle_beta 90
_cell_angle_gamma 120
_cell_formula_units_Z 6
_cell_length_a 17.5321(14)
_cell_length_b 17.5321(14)
_cell_length_c 10.9885(10)
_cell_measurement_reflns_used 2182
_cell_measurement_temperature 150(2)
_cell_measurement_theta_max 25.01
_cell_measurement_theta_min 2.29
_cell_volume 2925.1(4)
_computing_cell_refinement 'Bruker SAINT'
_computing_data_collection 'Bruker APEX3'
_computing_data_reduction 'Bruker SAINT'
_computing_structure_refinement 'SHELXL-2018/3 (Sheldrick, 2018)'
_computing_structure_solution 'SHELXT 2014/5 (Sheldrick, 2014)'
_diffrn_ambient_temperature 150(2)
_diffrn_measured_fraction_theta_full 0.999
_diffrn_measured_fraction_theta_max 0.999
_diffrn_measurement_device_type 'Bruker D8 Quest'
_diffrn_measurement_method '\f scan'
_diffrn_radiation_type MoK\a
_diffrn_radiation_wavelength 0.71073
_diffrn_reflns_av_R_equivalents 0.1651
_diffrn_reflns_av_unetI/netI 0.0671
_diffrn_reflns_Laue_measured_fraction_full 0.999
_diffrn_reflns_Laue_measured_fraction_max 0.999
_diffrn_reflns_limit_h_max 20
_diffrn_reflns_limit_h_min -20
_diffrn_reflns_limit_k_max 20
_diffrn_reflns_limit_k_min -20
_diffrn_reflns_limit_l_max 13
_diffrn_reflns_limit_l_min -13
_diffrn_reflns_number 36719
_diffrn_reflns_point_group_measured_fraction_full 0.999
_diffrn_reflns_point_group_measured_fraction_max 0.999
_diffrn_reflns_theta_full 24.994
_diffrn_reflns_theta_max 24.994
_diffrn_reflns_theta_min 2.288
_exptl_absorpt_coefficient_mu 0.919
_exptl_absorpt_correction_T_max 0.7454
_exptl_absorpt_correction_T_min 0.6675
_exptl_absorpt_correction_type multi-scan
_exptl_absorpt_process_details
;
 SADABS 2016/2: Krause, L., Herbst-Irmer, R., Sheldrick G.M. & Stalke D.,
 J. Appl. Cryst. 48 (2015) 3-10
;
_exptl_crystal_colour brown
_exptl_crystal_density_diffrn 1.486
_exptl_crystal_description plate
_exptl_crystal_F_000 1368
_refine_diff_density_max 0.840
_refine_diff_density_min -0.642
_refine_diff_density_rms 0.084
_refine_ls_extinction_method none
_refine_ls_goodness_of_fit_ref 1.028
_refine_ls_hydrogen_treatment mixed
_refine_ls_matrix_type full
_refine_ls_number_parameters 314
_refine_ls_number_reflns 3445
_refine_ls_number_restraints 18
_refine_ls_restrained_S_all 1.131
_refine_ls_R_factor_all 0.0903
_refine_ls_R_factor_gt 0.0512
_refine_ls_shift/su_max 0.001
_refine_ls_shift/su_mean 0.000
_refine_ls_structure_factor_coef Fsqd
_refine_ls_weighting_details 'w=1/[\s^2^(Fo^2^)+(0.0409P)^2^+3.5365P] where P=(Fo^2^+2Fc^2^)/3'
_refine_ls_weighting_scheme calc
_refine_ls_wR_factor_gt 0.0983
_refine_ls_wR_factor_ref 0.1081
_reflns_Friedel_coverage 0.000
_reflns_number_gt 2393
_reflns_number_total 3445
_reflns_threshold_expression 'I > 2\s(I)'
_cod_data_source_file d1cy01991k2.cif
_cod_data_source_block h715
_cod_depositor_comments 'Adding full bibliography for 1565173--1565174.cif.'
_cod_original_cell_volume 2925.1(5)
_cod_database_code 1565174
_shelx_shelxl_version_number 2018/3
_shelx_space_group_comment
;
The symmetry employed for this shelxl refinement is uniquely defined
by the following loop, which should always be used as a source of
symmetry information in preference to the above space-group names.
They are only intended as comments.
;

loop_
_space_group_symop_operation_xyz
'x, y, z'
'-y, x-y, z'
'-x+y, -x, z'
'-x, -y, -z'
'y, -x+y, -z'
'x-y, x, -z'

loop_
_atom_site_label
_atom_site_type_symbol
_atom_site_fract_x
_atom_site_fract_y
_atom_site_fract_z
_atom_site_U_iso_or_equiv
_atom_site_adp_type
_atom_site_occupancy
_atom_site_site_symmetry_order
_atom_site_calc_flag
_atom_site_refinement_flags_posn
_atom_site_refinement_flags_adp
_atom_site_refinement_flags_occupancy
_atom_site_disorder_assembly
_atom_site_disorder_group
Co1 Co 0.76995(3) 0.08828(3) 0.39316(5) 0.01602(15) Uani 1 1 d . . . . .
C1 C 0.6103(3) -0.0403(3) 0.2800(4) 0.0447(13) Uani 1 1 d . . . . .
O1 O 0.6939(2) 0.0211(3) 0.2679(3) 0.0675(12) Uani 1 1 d . U . . .
N1 N 0.68075(19) 0.0500(2) 0.5124(3) 0.0198(7) Uani 1 1 d . . . . .
N2 N 0.86479(19) 0.12245(19) 0.2849(3) 0.0179(7) Uani 1 1 d . . . . .
C2 C 0.5668(3) -0.0902(4) 0.1763(4) 0.0510(15) Uani 1 1 d . . . . .
H2A H 0.598016 -0.078285 0.101610 0.061 Uiso 1 1 calc R U . . .
O3 O 0.7502(3) 0.1798(3) 0.3539(4) 0.0733(13) Uani 1 1 d . U . . .
C3 C 0.4799(3) -0.1557(3) 0.1806(5) 0.0422(12) Uani 1 1 d . . . . .
H3A H 0.452124 -0.188322 0.109148 0.051 Uiso 1 1 calc R U . . .
C4 C 0.4326(3) -0.1745(3) 0.2882(4) 0.0328(11) Uani 1 1 d . . . . .
H4A H 0.372692 -0.220023 0.291177 0.039 Uiso 1 1 calc R U . . .
O5 O 0.7468(2) 0.0851(2) 0.0354(3) 0.0398(8) Uani 1 1 d D . . . .
C5 C 0.4739(3) -0.1262(3) 0.3908(4) 0.0277(10) Uani 1 1 d . . . . .
H5A H 0.441730 -0.139155 0.464806 0.033 Uiso 1 1 calc R U . . .
O6 O 0.8777(2) 0.0497(2) -0.0390(3) 0.0326(7) Uani 1 1 d D . . . .
C6 C 0.5625(2) -0.0582(3) 0.3889(4) 0.0247(10) Uani 1 1 d . . . . .
C7 C 0.6003(3) -0.0112(3) 0.5010(4) 0.0245(9) Uani 1 1 d . . . . .
C8A C 0.7160(3) 0.0960(3) 0.6275(4) 0.0267(10) Uani 0.5 1 d . . P A 1
H8A H 0.678115 0.060212 0.695734 0.032 Uiso 0.5 1 calc R U P A 1
H8B H 0.717270 0.153072 0.626848 0.032 Uiso 0.5 1 calc R U P A 1
C9A C 0.8069(5) 0.1110(5) 0.6436(7) 0.0206(17) Uani 0.5 1 d . . P A 1
H9A H 0.837324 0.153207 0.710611 0.025 Uiso 0.5 1 calc R U P A 1
H9B H 0.804989 0.054904 0.663277 0.025 Uiso 0.5 1 calc R U P A 1
O2A O 0.8519(5) 0.1455(4) 0.5317(7) 0.0203(16) Uani 0.5 1 d . . P A 1
C8B C 0.7160(3) 0.0960(3) 0.6275(4) 0.0267(10) Uani 0.5 1 d . . P A 2
H8C H 0.670112 0.100220 0.674567 0.032 Uiso 0.5 1 calc R U P A 2
H8D H 0.739635 0.065523 0.677514 0.032 Uiso 0.5 1 calc R U P A 2
C9B C 0.7851(5) 0.1818(5) 0.5909(7) 0.0225(18) Uani 0.5 1 d . . P A 2
H9C H 0.758858 0.215507 0.556020 0.027 Uiso 0.5 1 calc R U P A 2
H9D H 0.820205 0.214165 0.663092 0.027 Uiso 0.5 1 calc R U P A 2
O2B O 0.8413(4) 0.1752(4) 0.5031(6) 0.0157(15) Uani 0.5 1 d . . P A 2
C10 C 0.8054(3) 0.2508(3) 0.2954(4) 0.0380(12) Uani 1 1 d . . . . .
C11 C 0.7913(4) 0.3234(3) 0.2991(5) 0.0439(13) Uani 1 1 d . . . . .
H11A H 0.743512 0.318966 0.345511 0.053 Uiso 1 1 calc R U . . .
C12 C 0.8448(4) 0.4005(3) 0.2373(5) 0.0454(14) Uani 1 1 d . . . . .
H12A H 0.834091 0.448431 0.241991 0.054 Uiso 1 1 calc R U . . .
C13 C 0.9150(4) 0.4079(3) 0.1675(5) 0.0454(14) Uani 1 1 d . . . . .
H13A H 0.951717 0.460611 0.123970 0.054 Uiso 1 1 calc R U . . .
C14 C 0.9303(3) 0.3393(3) 0.1625(4) 0.0330(11) Uani 1 1 d . . . . .
H14A H 0.977423 0.344391 0.113978 0.040 Uiso 1 1 calc R U . . .
C15 C 0.8781(3) 0.2610(3) 0.2273(4) 0.0275(10) Uani 1 1 d . . . . .
C16 C 0.9023(3) 0.1937(3) 0.2222(4) 0.0230(9) Uani 1 1 d . . . . .
C17A C 0.8939(2) 0.0572(2) 0.2791(4) 0.0215(9) Uani 0.5 1 d . . P A 1
H17A H 0.942888 0.072584 0.336714 0.026 Uiso 0.5 1 calc R U P A 1
H17B H 0.913991 0.054239 0.195949 0.026 Uiso 0.5 1 calc R U P A 1
C18A C 0.8139(5) -0.0303(5) 0.3138(7) 0.0240(18) Uani 0.5 1 d . . P A 1
H18A H 0.771357 -0.053048 0.245564 0.029 Uiso 0.5 1 calc R U P A 1
H18B H 0.831983 -0.074224 0.332826 0.029 Uiso 0.5 1 calc R U P A 1
O4A O 0.7746(5) -0.0154(6) 0.4178(7) 0.0175(17) Uani 0.5 1 d D . P A 1
C17B C 0.8939(2) 0.0572(2) 0.2791(4) 0.0215(9) Uani 0.5 1 d . . P A 2
H17C H 0.855057 0.007900 0.224586 0.026 Uiso 0.5 1 calc R U P A 2
H17D H 0.955013 0.084513 0.248238 0.026 Uiso 0.5 1 calc R U P A 2
C18B C 0.8889(5) 0.0267(5) 0.3995(7) 0.0189(17) Uani 0.5 1 d . . P A 2
H18C H 0.938089 0.072308 0.448212 0.023 Uiso 0.5 1 calc R U P A 2
H18D H 0.894376 -0.026866 0.398984 0.023 Uiso 0.5 1 calc R U P A 2
O4B O 0.8061(5) 0.0067(5) 0.4541(8) 0.0167(17) Uani 0.5 1 d D . P A 2
C19 C 0.7189(4) 0.1445(4) -0.0026(5) 0.0575(15) Uani 1 1 d . . . . .
H19A H 0.743710 0.195599 0.051919 0.069 Uiso 1 1 calc R U . . .
H19B H 0.654483 0.114976 -0.000131 0.069 Uiso 1 1 calc R U . . .
H19C H 0.739330 0.164098 -0.085872 0.069 Uiso 1 1 calc R U . . .
H7 H 0.563(2) -0.029(2) 0.573(4) 0.016(10) Uiso 1 1 d . . . . .
H16 H 0.944(3) 0.200(3) 0.172(4) 0.024(11) Uiso 1 1 d . . . . .
H5 H 0.731(3) 0.070(3) 0.107(2) 0.061(19) Uiso 1 1 d D . . . .
H62 H 0.9284(16) 0.089(2) -0.012(4) 0.036(13) Uiso 1 1 d D . . . .
H61 H 0.838(2) 0.061(3) -0.019(5) 0.061(19) Uiso 1 1 d D . . . .
H4 H 0.773(5) -0.051(2) 0.471(6) 0.19(4) Uiso 1 1 d D . . . .

loop_
_atom_site_aniso_label
_atom_site_aniso_U_11
_atom_site_aniso_U_22
_atom_site_aniso_U_33
_atom_site_aniso_U_23
_atom_site_aniso_U_13
_atom_site_aniso_U_12
Co1 0.0111(3) 0.0134(3) 0.0230(3) 0.0028(2) 0.0013(2) 0.0057(2)
C1 0.018(2) 0.060(3) 0.031(3) 0.006(2) -0.003(2) 0.001(2)
O1 0.0194(16) 0.103(3) 0.0228(18) -0.0011(18) -0.0029(14) -0.0126(17)
N1 0.0132(16) 0.0194(17) 0.026(2) 0.0027(14) -0.0002(14) 0.0076(14)
N2 0.0137(16) 0.0150(16) 0.0221(19) -0.0016(14) -0.0001(14) 0.0049(13)
C2 0.023(2) 0.079(4) 0.024(3) 0.000(3) -0.007(2) 0.005(2)
O3 0.074(2) 0.069(2) 0.116(3) 0.064(2) 0.064(2) 0.065(2)
C3 0.027(3) 0.052(3) 0.037(3) -0.007(2) -0.013(2) 0.012(2)
C4 0.016(2) 0.029(2) 0.052(3) 0.002(2) -0.004(2) 0.0096(19)
O5 0.0353(19) 0.065(2) 0.026(2) 0.0062(18) 0.0027(15) 0.0301(18)
C5 0.018(2) 0.028(2) 0.041(3) 0.006(2) 0.0032(19) 0.0140(19)
O6 0.0294(18) 0.0277(17) 0.037(2) -0.0061(14) -0.0028(15) 0.0115(16)
C6 0.018(2) 0.028(2) 0.027(3) 0.0074(18) -0.0015(18) 0.0100(18)
C7 0.018(2) 0.025(2) 0.030(3) 0.0072(19) 0.0026(19) 0.0111(18)
C8A 0.018(2) 0.034(2) 0.024(2) 0.0012(19) 0.0020(17) 0.0103(19)
C9A 0.020(4) 0.020(4) 0.018(4) 0.007(3) 0.011(3) 0.007(3)
O2A 0.017(3) 0.019(4) 0.025(4) -0.001(3) 0.001(3) 0.010(3)
C8B 0.018(2) 0.034(2) 0.024(2) 0.0012(19) 0.0020(17) 0.0103(19)
C9B 0.016(4) 0.026(4) 0.021(5) -0.010(3) -0.001(3) 0.007(3)
O2B 0.007(3) 0.015(4) 0.024(4) -0.008(3) 0.002(3) 0.005(3)
C10 0.051(3) 0.032(3) 0.044(3) 0.019(2) 0.014(2) 0.030(2)
C11 0.067(4) 0.045(3) 0.041(3) 0.010(2) 0.007(3) 0.044(3)
C12 0.080(4) 0.029(3) 0.039(3) -0.001(2) -0.013(3) 0.036(3)
C13 0.071(4) 0.016(2) 0.036(3) 0.004(2) -0.009(3) 0.011(2)
C14 0.040(3) 0.019(2) 0.023(2) 0.0019(18) 0.000(2) 0.003(2)
C15 0.032(2) 0.020(2) 0.026(2) 0.0008(18) -0.0002(19) 0.0103(19)
C16 0.017(2) 0.021(2) 0.022(2) -0.0020(18) 0.0047(18) 0.0025(17)
C17A 0.016(2) 0.022(2) 0.029(2) -0.0018(17) 0.0013(17) 0.0107(17)
C18A 0.030(5) 0.022(4) 0.024(5) 0.001(3) -0.002(4) 0.015(4)
O4A 0.027(5) 0.030(5) 0.006(4) 0.000(3) 0.000(3) 0.022(4)
C17B 0.016(2) 0.022(2) 0.029(2) -0.0018(17) 0.0013(17) 0.0107(17)
C18B 0.014(4) 0.017(4) 0.032(5) -0.004(3) -0.002(3) 0.013(3)
O4B 0.020(5) 0.023(4) 0.014(5) 0.003(3) -0.003(3) 0.016(4)
C19 0.070(4) 0.078(4) 0.039(3) -0.010(3) -0.015(3) 0.048(4)

loop_
_atom_type_symbol
_atom_type_description
_atom_type_scat_dispersion_real
_atom_type_scat_dispersion_imag
_atom_type_scat_source
C C 0.0033 0.0016 'International Tables Vol C Tables 4.2.6.8 and 6.1.1.4'
H H 0.0000 0.0000 'International Tables Vol C Tables 4.2.6.8 and 6.1.1.4'
N N 0.0061 0.0033 'International Tables Vol C Tables 4.2.6.8 and 6.1.1.4'
O O 0.0106 0.0060 'International Tables Vol C Tables 4.2.6.8 and 6.1.1.4'
Co Co 0.3494 0.9721 'International Tables Vol C Tables 4.2.6.8 and 6.1.1.4'

loop_
_geom_angle_atom_site_label_1
_geom_angle_atom_site_label_2
_geom_angle_atom_site_label_3
_geom_angle
_geom_angle_site_symmetry_1
_geom_angle_site_symmetry_3
_geom_angle_publ_flag
O2B Co1 O3 77.4(3) . . ?
O2B Co1 O1 166.8(2) . . ?
O3 Co1 O1 89.5(2) . . ?
O3 Co1 O4A 171.1(3) . . ?
O1 Co1 O4A 81.9(3) . . ?
O2B Co1 N2 91.4(2) . . ?
O3 Co1 N2 95.47(14) . . ?
O1 Co1 N2 88.48(14) . . ?
O4A Co1 N2 86.6(3) . . ?
O2B Co1 N1 86.5(2) . . ?
O3 Co1 N1 89.37(14) . . ?
O1 Co1 N1 94.81(14) . . ?
O4A Co1 N1 89.1(3) . . ?
N2 Co1 N1 174.17(14) . . ?
O2B Co1 O4B 92.6(3) . . ?
O3 Co1 O4B 170.0(3) . . ?
O1 Co1 O4B 100.5(3) . . ?
N2 Co1 O4B 83.7(3) . . ?
N1 Co1 O4B 90.9(3) . . ?
O3 Co1 O2A 98.2(2) . . ?
O1 Co1 O2A 172.4(2) . . ?
O4A Co1 O2A 90.4(3) . . ?
N2 Co1 O2A 91.3(2) . . ?
N1 Co1 O2A 84.8(2) . . ?
O1 C1 C6 124.3(4) . . ?
O1 C1 C2 117.5(4) . . ?
C6 C1 C2 118.3(4) . . ?
C1 O1 Co1 126.2(3) . . ?
C7 N1 C8B 122.1(3) . . ?
C7 N1 C8A 122.1(3) . . ?
C7 N1 Co1 126.8(3) . . ?
C8B N1 Co1 111.0(2) . . ?
C8A N1 Co1 111.0(2) . . ?
C16 N2 C17B 121.8(3) . . ?
C16 N2 C17A 121.8(3) . . ?
C16 N2 Co1 126.2(3) . . ?
C17B N2 Co1 112.0(2) . . ?
C17A N2 Co1 112.0(2) . . ?
C3 C2 C1 121.4(5) . . ?
C3 C2 H2A 119.3 . . ?
C1 C2 H2A 119.3 . . ?
C10 O3 Co1 124.8(3) . . ?
C2 C3 C4 120.6(5) . . ?
C2 C3 H3A 119.7 . . ?
C4 C3 H3A 119.7 . . ?
C5 C4 C3 118.9(4) . . ?
C5 C4 H4A 120.5 . . ?
C3 C4 H4A 120.5 . . ?
C19 O5 H5 109(4) . . ?
C4 C5 C6 121.7(4) . . ?
C4 C5 H5A 119.1 . . ?
C6 C5 H5A 119.1 . . ?
H62 O6 H61 112(4) . . ?
C1 C6 C5 119.0(4) . . ?
C1 C6 C7 123.1(4) . . ?
C5 C6 C7 117.8(4) . . ?
N1 C7 C6 124.0(4) . . ?
N1 C7 H7 118(2) . . ?
C6 C7 H7 118(2) . . ?
N1 C8A C9A 108.7(4) . . ?
N1 C8A H8A 110.0 . . ?
C9A C8A H8A 110.0 . . ?
N1 C8A H8B 110.0 . . ?
C9A C8A H8B 110.0 . . ?
H8A C8A H8B 108.3 . . ?
O2A C9A C8A 106.8(6) . . ?
O2A C9A H9A 110.4 . . ?
C8A C9A H9A 110.4 . . ?
O2A C9A H9B 110.4 . . ?
C8A C9A H9B 110.4 . . ?
H9A C9A H9B 108.6 . . ?
C9A O2A Co1 109.9(5) . . ?
C9B C8B N1 103.8(4) . . ?
C9B C8B H8C 111.0 . . ?
N1 C8B H8C 111.0 . . ?
C9B C8B H8D 111.0 . . ?
N1 C8B H8D 111.0 . . ?
H8C C8B H8D 109.0 . . ?
O2B C9B C8B 111.0(6) . . ?
O2B C9B H9C 109.4 . . ?
C8B C9B H9C 109.4 . . ?
O2B C9B H9D 109.4 . . ?
C8B C9B H9D 109.4 . . ?
H9C C9B H9D 108.0 . . ?
C9B O2B Co1 107.4(5) . . ?
O3 C10 C15 125.2(4) . . ?
O3 C10 C11 117.7(4) . . ?
C15 C10 C11 117.1(4) . . ?
C12 C11 C10 121.9(5) . . ?
C12 C11 H11A 119.0 . . ?
C10 C11 H11A 119.0 . . ?
C11 C12 C13 119.8(4) . . ?
C11 C12 H12A 120.1 . . ?
C13 C12 H12A 120.1 . . ?
C14 C13 C12 119.6(4) . . ?
C14 C13 H13A 120.2 . . ?
C12 C13 H13A 120.2 . . ?
C13 C14 C15 121.7(5) . . ?
C13 C14 H14A 119.1 . . ?
C15 C14 H14A 119.1 . . ?
C14 C15 C10 119.9(4) . . ?
C14 C15 C16 117.8(4) . . ?
C10 C15 C16 122.3(4) . . ?
N2 C16 C15 124.0(4) . . ?
N2 C16 H16 117(3) . . ?
C15 C16 H16 119(3) . . ?
N2 C17A C18A 105.7(4) . . ?
N2 C17A H17A 110.6 . . ?
C18A C17A H17A 110.6 . . ?
N2 C17A H17B 110.6 . . ?
C18A C17A H17B 110.6 . . ?
H17A C17A H17B 108.7 . . ?
O4A C18A C17A 107.6(6) . . ?
O4A C18A H18A 110.2 . . ?
C17A C18A H18A 110.2 . . ?
O4A C18A H18B 110.2 . . ?
C17A C18A H18B 110.2 . . ?
H18A C18A H18B 108.5 . . ?
C18A O4A Co1 108.7(6) . . ?
C18A O4A H4 105(7) . . ?
Co1 O4A H4 144(6) . . ?
C18B C17B N2 105.9(4) . . ?
C18B C17B H17C 110.5 . . ?
N2 C17B H17C 110.5 . . ?
C18B C17B H17D 110.5 . . ?
N2 C17B H17D 110.5 . . ?
H17C C17B H17D 108.7 . . ?
C17B C18B O4B 110.2(6) . . ?
C17B C18B H18C 109.6 . . ?
O4B C18B H18C 109.6 . . ?
C17B C18B H18D 109.6 . . ?
O4B C18B H18D 109.6 . . ?
H18C C18B H18D 108.1 . . ?
C18B O4B Co1 109.7(6) . . ?
C18B O4B H4 112(6) . . ?
Co1 O4B H4 129(5) . . ?
O5 C19 H19A 109.5 . . ?
O5 C19 H19B 109.5 . . ?
H19A C19 H19B 109.5 . . ?
O5 C19 H19C 109.5 . . ?
H19A C19 H19C 109.5 . . ?
H19B C19 H19C 109.5 . . ?

loop_
_geom_bond_atom_site_label_1
_geom_bond_atom_site_label_2
_geom_bond_distance
_geom_bond_site_symmetry_2
_geom_bond_publ_flag
Co1 O2B 1.854(7) . ?
Co1 O3 1.855(3) . ?
Co1 O1 1.868(3) . ?
Co1 O4A 1.880(9) . ?
Co1 N2 1.882(3) . ?
Co1 N1 1.888(3) . ?
Co1 O4B 1.950(8) . ?
Co1 O2A 1.987(7) . ?
C1 O1 1.321(5) . ?
C1 C6 1.404(6) . ?
C1 C2 1.406(6) . ?
N1 C7 1.282(5) . ?
N1 C8B 1.461(5) . ?
N1 C8A 1.461(5) . ?
N2 C16 1.283(5) . ?
N2 C17B 1.469(5) . ?
N2 C17A 1.469(5) . ?
C2 C3 1.375(6) . ?
C2 H2A 0.9500 . ?
O3 C10 1.302(5) . ?
C3 C4 1.387(7) . ?
C3 H3A 0.9500 . ?
C4 C5 1.378(6) . ?
C4 H4A 0.9500 . ?
O5 C19 1.417(6) . ?
O5 H5 0.83(2) . ?
C5 C6 1.408(5) . ?
C5 H5A 0.9500 . ?
O6 H62 0.858(19) . ?
O6 H61 0.845(19) . ?
C6 C7 1.445(6) . ?
C7 H7 0.97(4) . ?
C8A C9A 1.491(8) . ?
C8A H8A 0.9900 . ?
C8A H8B 0.9900 . ?
C9A O2A 1.422(10) . ?
C9A H9A 0.9900 . ?
C9A H9B 0.9900 . ?
C8B C9B 1.439(9) . ?
C8B H8C 0.9900 . ?
C8B H8D 0.9900 . ?
C9B O2B 1.425(10) . ?
C9B H9C 0.9900 . ?
C9B H9D 0.9900 . ?
C10 C15 1.411(6) . ?
C10 C11 1.414(6) . ?
C11 C12 1.378(7) . ?
C11 H11A 0.9500 . ?
C12 C13 1.399(7) . ?
C12 H12A 0.9500 . ?
C13 C14 1.358(6) . ?
C13 H13A 0.9500 . ?
C14 C15 1.404(6) . ?
C14 H14A 0.9500 . ?
C15 C16 1.440(6) . ?
C16 H16 0.87(4) . ?
C17A C18A 1.521(8) . ?
C17A H17A 0.9900 . ?
C17A H17B 0.9900 . ?
C18A O4A 1.424(12) . ?
C18A H18A 0.9900 . ?
C18A H18B 0.9900 . ?
O4A H4 0.85(2) . ?
C17B C18B 1.414(9) . ?
C17B H17C 0.9900 . ?
C17B H17D 0.9900 . ?
C18B O4B 1.442(11) . ?
C18B H18C 0.9900 . ?
C18B H18D 0.9900 . ?
O4B H4 0.90(2) . ?
C19 H19A 0.9800 . ?
C19 H19B 0.9800 . ?
C19 H19C 0.9800 . ?

loop_
_geom_hbond_atom_site_label_D
_geom_hbond_atom_site_label_H
_geom_hbond_atom_site_label_A
_geom_hbond_distance_DH
_geom_hbond_distance_HA
_geom_hbond_distance_DA
_geom_hbond_angle_DHA
_geom_hbond_site_symmetry_A
_geom_hbond_publ_flag
O5 H5 O1 0.83(2) 1.93(2) 2.757(5) 172(5) . yes
O6 H61 O5 0.845(19) 1.94(2) 2.783(5) 177(6) . yes
O6 H62 O6 0.858(19) 1.966(19) 2.821(4) 174(4) 5_665 yes
O4A^a H4 O2A^a 0.85(2) 1.51(3) 2.090(12) 123(4) 6_546 yes
O4B^b H4 O2B^b 0.90(2) 1.90(4) 2.746(10) 156(7) 6_546 yes
